data_4034708
loop_
_publ_author_name
'Chalyk, Bohdan A.'
'Khutorianskyi, Andrii'
'Lysenko, Andrii'
'Fil, Yulia'
'Kuchkovska, Yuliya O.'
'Gavrilenko, Konstantin S.'
'Bakanovych, Iulia'
'Moroz, Yurii S.'
'Gorlova, Alina O.'
'Grygorenko, Oleksandr O.'

_publ_section_title
;
 Regioselective Synthesis of Functionalized 3- or 5-Fluoroalkyl Isoxazoles
 and Pyrazoles from Fluoroalkyl Ynones and Binucleophiles.
;
_journal_name_full 'The Journal of organic chemistry'
_journal_paper_doi 10.1021/acs.joc.9b02258
_journal_year 2019
_chemical_formula_moiety 'C6 H8 F2 N2 O'
_chemical_formula_sum 'C6 H8 F2 N2 O'
_chemical_formula_weight 162.14
_space_group_crystal_system monoclinic
_space_group_IT_number 14
_space_group_name_Hall '-P 2ybc'
_space_group_name_H-M_alt 'P 1 21/c 1'
_atom_sites_solution_hydrogens mixed
_audit_creation_method SHELXL-2016/4
_cell_angle_alpha 90
_cell_angle_beta 105.295(11)
_cell_angle_gamma 90
_cell_formula_units_Z 4
_cell_length_a 7.914(4)
_cell_length_b 10.509(5)
_cell_length_c 9.039(5)
_cell_measurement_reflns_used 697
_cell_measurement_temperature 138(2)
_cell_measurement_theta_max 24.78
_cell_measurement_theta_min 2.67
_cell_volume 725.1(6)
_computing_cell_refinement 'Bruker SMART'
_computing_data_collection 'Bruker SMART'
_computing_data_reduction 'Bruker SAINT'
_computing_molecular_graphics 'Bruker SHELXTL'
_computing_publication_material 'Bruker SHELXTL'
_computing_structure_refinement 'SHELXL-2016/4 (Sheldrick, 2016)'
_computing_structure_solution 'Bruker SHELXTL'
_diffrn_ambient_temperature 138(2)
_diffrn_measured_fraction_theta_full 1.000
_diffrn_measured_fraction_theta_max 0.997
_diffrn_measurement_device_type 'CCD area detector'
_diffrn_measurement_method 'omega scans'
_diffrn_radiation_monochromator graphite
_diffrn_radiation_source 'sealed tube'
_diffrn_radiation_type MoK\a
_diffrn_radiation_wavelength 0.71073
_diffrn_reflns_av_R_equivalents 0.0425
_diffrn_reflns_av_unetI/netI 0.0344
_diffrn_reflns_Laue_measured_fraction_full 1.000
_diffrn_reflns_Laue_measured_fraction_max 0.997
_diffrn_reflns_limit_h_max 9
_diffrn_reflns_limit_h_min -9
_diffrn_reflns_limit_k_max 13
_diffrn_reflns_limit_k_min -12
_diffrn_reflns_limit_l_max 11
_diffrn_reflns_limit_l_min -11
_diffrn_reflns_number 6625
_diffrn_reflns_point_group_measured_fraction_full 1.000
_diffrn_reflns_point_group_measured_fraction_max 0.997
_diffrn_reflns_theta_full 25.242
_diffrn_reflns_theta_max 26.454
_diffrn_reflns_theta_min 2.668
_exptl_absorpt_coefficient_mu 0.137
_exptl_absorpt_correction_T_max 0.99
_exptl_absorpt_correction_T_min 0.65
_exptl_absorpt_correction_type multi-scan
_exptl_absorpt_process_details SADABS
_exptl_crystal_colour colourless
_exptl_crystal_density_diffrn 1.485
_exptl_crystal_description plate
_exptl_crystal_F_000 336
_exptl_crystal_size_max 0.500
_exptl_crystal_size_mid 0.400
_exptl_crystal_size_min 0.080
_refine_diff_density_max 0.401
_refine_diff_density_min -0.188
_refine_diff_density_rms 0.046
_refine_ls_extinction_method none
_refine_ls_goodness_of_fit_ref 1.074
_refine_ls_hydrogen_treatment mixed
_refine_ls_matrix_type full
_refine_ls_number_parameters 109
_refine_ls_number_reflns 1488
_refine_ls_number_restraints 0
_refine_ls_restrained_S_all 1.074
_refine_ls_R_factor_all 0.0825
_refine_ls_R_factor_gt 0.0475
_refine_ls_shift/su_max 0.004
_refine_ls_shift/su_mean 0.000
_refine_ls_structure_factor_coef Fsqd
_refine_ls_weighting_details 'w=1/[\s^2^(Fo^2^)+(0.0500P)^2^+0.4833P] where P=(Fo^2^+2Fc^2^)/3'
_refine_ls_weighting_scheme calc
_refine_ls_wR_factor_gt 0.1168
_refine_ls_wR_factor_ref 0.1400
_reflns_Friedel_coverage 0.000
_reflns_number_gt 998
_reflns_number_total 1488
_reflns_threshold_expression 'I > 2\s(I)'
_cod_data_source_file jo9b02258_si_002.cif
_cod_data_source_block xr25
_cod_original_cell_volume 725.1(7)
_cod_original_sg_symbol_H-M 'P 21/c'
_cod_database_code 4034708
_shelx_shelxl_version_number 2016/4
_shelx_space_group_comment
;
The symmetry employed for this shelxl refinement is uniquely defined
by the following loop, which should always be used as a source of
symmetry information in preference to the above space-group names.
They are only intended as comments.
;
_shelx_estimated_absorpt_t_min 0.935
_shelx_estimated_absorpt_t_max 0.989

loop_
_space_group_symop_operation_xyz
'x, y, z'
'-x, y+1/2, -z+1/2'
'-x, -y, -z'
'x, -y-1/2, z-1/2'

loop_
_atom_site_label
_atom_site_type_symbol
_atom_site_fract_x
_atom_site_fract_y
_atom_site_fract_z
_atom_site_U_iso_or_equiv
_atom_site_adp_type
_atom_site_occupancy
_atom_site_site_symmetry_order
_atom_site_calc_flag
_atom_site_refinement_flags_posn
_atom_site_refinement_flags_adp
F1 F 0.6194(3) 0.2998(2) 0.4906(2) 0.0860(7) Uani 1 1 d . .
F2 F 0.6946(3) 0.47847(19) 0.60293(19) 0.0790(6) Uani 1 1 d . .
O1 O 0.9516(3) 0.65933(18) 0.0262(2) 0.0498(5) Uani 1 1 d . .
N1 N 0.8918(3) 0.4426(2) 0.1950(2) 0.0430(5) Uani 1 1 d . .
N2 N 0.8870(3) 0.37176(18) 0.3175(2) 0.0422(5) Uani 1 1 d . .
C1 C 0.7871(3) 0.4373(2) 0.3851(2) 0.0392(6) Uani 1 1 d . .
C2 C 0.7297(3) 0.5505(2) 0.3076(3) 0.0416(6) Uani 1 1 d . .
H2 H 0.657006 0.613745 0.334206 0.050 Uiso 1 1 calc R U
C3 C 0.8001(3) 0.5509(2) 0.1857(3) 0.0390(6) Uani 1 1 d . .
C4 C 0.7509(4) 0.3850(3) 0.5259(3) 0.0512(7) Uani 1 1 d . .
H4 H 0.858841 0.344722 0.592451 0.061 Uiso 1 1 calc R U
C5 C 0.7851(3) 0.6424(2) 0.0556(3) 0.0449(6) Uani 1 1 d . .
H5 H 0.743160 0.726270 0.084273 0.054 Uiso 1 1 calc R U
C6 C 0.6601(4) 0.5959(3) -0.0876(3) 0.0584(8) Uani 1 1 d . .
H6A H 0.655499 0.656776 -0.170640 0.088 Uiso 1 1 calc R U
H6B H 0.543208 0.587285 -0.070778 0.088 Uiso 1 1 calc R U
H6C H 0.699171 0.512949 -0.115551 0.088 Uiso 1 1 calc R U
H1N H 0.956(3) 0.416(2) 0.136(3) 0.042(7) Uiso 1 1 d . .
H1O H 1.004(5) 0.713(4) 0.074(5) 0.104(16) Uiso 1 1 d . .

loop_
_atom_site_aniso_label
_atom_site_aniso_U_11
_atom_site_aniso_U_22
_atom_site_aniso_U_33
_atom_site_aniso_U_23
_atom_site_aniso_U_13
_atom_site_aniso_U_12
F1 0.1089(15) 0.0937(15) 0.0645(12) 0.0173(10) 0.0388(11) -0.0304(12)
F2 0.1130(15) 0.0902(14) 0.0487(10) 0.0055(9) 0.0475(10) 0.0295(11)
O1 0.0667(13) 0.0404(10) 0.0541(12) -0.0030(9) 0.0371(10) -0.0077(10)
N1 0.0556(13) 0.0443(12) 0.0366(11) -0.0022(9) 0.0255(10) -0.0055(10)
N2 0.0572(13) 0.0391(11) 0.0359(11) 0.0008(9) 0.0224(10) -0.0003(9)
C1 0.0477(14) 0.0439(14) 0.0269(11) -0.0028(10) 0.0115(10) -0.0027(11)
C2 0.0526(15) 0.0411(13) 0.0338(12) -0.0005(10) 0.0161(11) 0.0017(11)
C3 0.0449(13) 0.0373(13) 0.0355(12) -0.0029(10) 0.0118(10) -0.0041(11)
C4 0.0597(17) 0.0626(18) 0.0363(13) 0.0052(12) 0.0218(12) 0.0118(14)
C5 0.0603(16) 0.0405(14) 0.0399(13) 0.0004(11) 0.0236(12) -0.0039(12)
C6 0.085(2) 0.0508(16) 0.0404(14) 0.0057(13) 0.0183(14) -0.0093(15)

loop_
_atom_type_symbol
_atom_type_description
_atom_type_scat_dispersion_real
_atom_type_scat_dispersion_imag
_atom_type_scat_source
C C 0.0033 0.0016 'International Tables Vol C Tables 4.2.6.8 and 6.1.1.4'
H H 0.0000 0.0000 'International Tables Vol C Tables 4.2.6.8 and 6.1.1.4'
N N 0.0061 0.0033 'International Tables Vol C Tables 4.2.6.8 and 6.1.1.4'
O O 0.0106 0.0060 'International Tables Vol C Tables 4.2.6.8 and 6.1.1.4'
F F 0.0171 0.0103 'International Tables Vol C Tables 4.2.6.8 and 6.1.1.4'

loop_
_geom_angle_atom_site_label_1
_geom_angle_atom_site_label_2
_geom_angle_atom_site_label_3
_geom_angle
C3 N1 N2 112.9(2)
C1 N2 N1 104.1(2)
N2 C1 C2 111.7(2)
N2 C1 C4 118.7(2)
C2 C1 C4 129.5(2)
C3 C2 C1 105.1(2)
N1 C3 C2 106.1(2)
N1 C3 C5 121.5(2)
C2 C3 C5 132.3(2)
F2 C4 F1 105.5(2)
F2 C4 C1 109.8(2)
F1 C4 C1 110.8(2)
O1 C5 C6 108.4(2)
O1 C5 C3 109.9(2)
C6 C5 C3 111.6(2)

loop_
_geom_bond_atom_site_label_1
_geom_bond_atom_site_label_2
_geom_bond_distance
F1 C4 1.346(3)
F2 C4 1.346(3)
O1 C5 1.423(3)
N1 C3 1.341(3)
N1 N2 1.344(3)
N2 C1 1.314(3)
C1 C2 1.395(3)
C1 C4 1.483(3)
C2 C3 1.359(3)
C3 C5 1.499(3)
C5 C6 1.489(4)

loop_
_geom_torsion_atom_site_label_1
_geom_torsion_atom_site_label_2
_geom_torsion_atom_site_label_3
_geom_torsion_atom_site_label_4
_geom_torsion
C3 N1 N2 C1 0.9(3)
N1 N2 C1 C2 -0.8(3)
N1 N2 C1 C4 179.1(2)
N2 C1 C2 C3 0.3(3)
C4 C1 C2 C3 -179.5(3)
N2 N1 C3 C2 -0.8(3)
N2 N1 C3 C5 -178.6(2)
C1 C2 C3 N1 0.3(3)
C1 C2 C3 C5 177.8(3)
N2 C1 C4 F2 161.4(2)
C2 C1 C4 F2 -18.8(4)
N2 C1 C4 F1 -82.4(3)
C2 C1 C4 F1 97.4(3)
N1 C3 C5 O1 -44.4(3)
C2 C3 C5 O1 138.4(3)
N1 C3 C5 C6 75.9(3)
C2 C3 C5 C6 -101.3(3)
